data_7016050
loop_
_publ_author_name
'Henke, Florian'
'Schenk, Christian'
'Schnepf, Andreas'

_publ_section_title
;
 [Si(SiMe(3))(3)](3)Ge(9)M(CO)(3)(-) (M = Cr, Mo, W): Coordination
 Chemistry with metalloid Clusters.
;
_journal_issue 25
_journal_name_full 'Dalton transactions (Cambridge, England : 2003)'
_journal_page_first 6704
_journal_page_last 6710
_journal_paper_doi 10.1039/c1dt10096c
_journal_volume 40
_journal_year 2011
_chemical_formula_sum 'C44.5 H119 Ge9 Li N4 O3 Si12 W'
_chemical_formula_weight 1939.62
_chemical_name_systematic
;
?
;
_space_group_IT_number 114
_symmetry_cell_setting tetragonal
_symmetry_space_group_name_Hall 'P -4 2n'
_symmetry_space_group_name_H-M 'P -4 21 c'
_atom_sites_solution_hydrogens geom
_atom_sites_solution_primary direct
_atom_sites_solution_secondary difmap
_audit_creation_method SHELXL-97
_cell_angle_alpha 90.00
_cell_angle_beta 90.00
_cell_angle_gamma 90.00
_cell_formula_units_Z 8
_cell_length_a 25.736(4)
_cell_length_b 25.736(4)
_cell_length_c 26.755(5)
_cell_measurement_reflns_used 46994
_cell_measurement_temperature 149(2)
_cell_measurement_theta_max 25.14
_cell_measurement_theta_min 1.12
_cell_volume 17721(5)
_computing_structure_refinement 'SHELXL-97 (Sheldrick, 1997)'
_computing_structure_solution 'SHELXS-97 (Sheldrick, 1990)'
_diffrn_ambient_temperature 149(2)
_diffrn_measured_fraction_theta_full 0.992
_diffrn_measured_fraction_theta_max 0.992
_diffrn_radiation_monochromator graphite
_diffrn_radiation_source 'fine-focus sealed tube'
_diffrn_radiation_type MoK\a
_diffrn_radiation_wavelength 0.71073
_diffrn_reflns_av_R_equivalents 0.1474
_diffrn_reflns_av_sigmaI/netI 0.1006
_diffrn_reflns_limit_h_max 30
_diffrn_reflns_limit_h_min -30
_diffrn_reflns_limit_k_max 29
_diffrn_reflns_limit_k_min -29
_diffrn_reflns_limit_l_max 28
_diffrn_reflns_limit_l_min -31
_diffrn_reflns_number 106832
_diffrn_reflns_theta_full 24.72
_diffrn_reflns_theta_max 24.72
_diffrn_reflns_theta_min 1.52
_exptl_absorpt_coefficient_mu 4.492
_exptl_absorpt_correction_T_max 0.3209
_exptl_absorpt_correction_T_min 0.1598
_exptl_absorpt_correction_type numerical
_exptl_crystal_colour dark-red
_exptl_crystal_density_diffrn 1.454
_exptl_crystal_density_method 'not measured'
_exptl_crystal_description diamond
_exptl_crystal_F_000 7768
_exptl_crystal_size_max 0.5
_exptl_crystal_size_mid 0.2
_exptl_crystal_size_min 0.1
_refine_diff_density_max 0.735
_refine_diff_density_min -0.418
_refine_diff_density_rms 0.090
_refine_ls_abs_structure_details 'Flack H D (1983), Acta Cryst. A39, 876-881'
_refine_ls_abs_structure_Flack -0.011(8)
_refine_ls_extinction_method none
_refine_ls_goodness_of_fit_ref 0.906
_refine_ls_hydrogen_treatment constr
_refine_ls_matrix_type full
_refine_ls_number_parameters 664
_refine_ls_number_reflns 14978
_refine_ls_number_restraints 30
_refine_ls_restrained_S_all 0.906
_refine_ls_R_factor_all 0.0854
_refine_ls_R_factor_gt 0.0491
_refine_ls_shift/su_max 0.001
_refine_ls_shift/su_mean 0.000
_refine_ls_structure_factor_coef Fsqd
_refine_ls_weighting_details 'calc w=1/[\s^2^(Fo^2^)+(0.0209P)^2^+0.0000P] where P=(Fo^2^+2Fc^2^)/3'
_refine_ls_weighting_scheme calc
_refine_ls_wR_factor_gt 0.0694
_refine_ls_wR_factor_ref 0.0776
_reflns_number_gt 10377
_reflns_number_total 14978
_reflns_threshold_expression >2sigma(I)
_cod_data_source_file c1dt10096c.txt
_cod_data_source_block fh81tet
_cod_original_sg_symbol_H-M P-42(1)c
_cod_original_formula_sum 'C44.50 H119 Ge9 Li N4 O3 Si12 W'
_cod_database_code 7016050

loop_
_symmetry_equiv_pos_as_xyz
'x, y, z'
'-x, -y, z'
'y, -x, -z'
'-y, x, -z'
'-x+1/2, y+1/2, -z+1/2'
'x+1/2, -y+1/2, -z+1/2'
'-y+1/2, -x+1/2, z+1/2'
'y+1/2, x+1/2, z+1/2'

loop_
_atom_site_label
_atom_site_type_symbol
_atom_site_fract_x
_atom_site_fract_y
_atom_site_fract_z
_atom_site_U_iso_or_equiv
_atom_site_adp_type
_atom_site_occupancy
_atom_site_symmetry_multiplicity
_atom_site_calc_flag
_atom_site_refinement_flags
_atom_site_disorder_assembly
_atom_site_disorder_group
W1 W 0.313239(14) 0.393640(13) 0.150057(17) 0.04178(9) Uani 1 1 d . . .
Ge2 Ge 0.21108(3) 0.35624(3) 0.15656(4) 0.0430(3) Uani 1 1 d . . .
Ge1 Ge 0.28862(4) 0.23050(4) 0.15739(5) 0.0573(3) Uani 1 1 d . . .
Ge3 Ge 0.30901(4) 0.34496(3) 0.24457(4) 0.0438(2) Uani 1 1 d . . .
Ge4 Ge 0.27695(4) 0.30813(4) 0.10050(4) 0.0461(3) Uani 1 1 d . . .
Ge6 Ge 0.24364(4) 0.41684(4) 0.22482(4) 0.0434(3) Uani 1 1 d . . .
Ge5 Ge 0.35682(4) 0.29984(4) 0.17214(4) 0.0474(3) Uani 1 1 d . . .
Ge7 Ge 0.19767(4) 0.25873(4) 0.17762(4) 0.0512(3) Uani 1 1 d . . .
Ge9 Ge 0.20699(4) 0.32153(4) 0.25286(4) 0.0487(3) Uani 1 1 d . . .
Ge8 Ge 0.27702(4) 0.24949(4) 0.24865(5) 0.0518(3) Uani 1 1 d . . .
Si2 Si 0.13006(10) 0.38597(10) 0.12209(11) 0.0457(7) Uani 1 1 d . . .
Si1 Si 0.30762(13) 0.14505(10) 0.12878(12) 0.0549(8) Uani 1 1 d . . .
Si3 Si 0.35291(11) 0.36145(11) 0.32188(12) 0.0527(7) Uani 1 1 d . A .
Si10 Si 0.13988(12) 0.47053(13) 0.08996(15) 0.0687(10) Uani 1 1 d . . .
Si11 Si 0.06541(11) 0.38794(13) 0.18481(14) 0.0623(9) Uani 1 1 d . . .
Si12 Si 0.10341(14) 0.33118(15) 0.05671(15) 0.0820(11) Uani 1 1 d . . .
Si20 Si 0.38317(17) 0.15121(13) 0.08019(17) 0.0933(14) Uani 1 1 d . . .
Si21 Si 0.23728(18) 0.12026(13) 0.07932(17) 0.0943(14) Uani 1 1 d . . .
Si22 Si 0.32350(12) 0.09271(11) 0.19839(13) 0.0610(9) Uani 1 1 d . . .
Si30 Si 0.41296(16) 0.29638(16) 0.34124(15) 0.0974(13) Uani 1 1 d D . .
Si31 Si 0.39546(14) 0.44177(14) 0.31526(15) 0.0794(10) Uani 1 1 d D . .
Si32 Si 0.29053(13) 0.36647(12) 0.38607(12) 0.0641(9) Uani 1 1 d . . .
O1 O 0.3188(3) 0.5121(3) 0.1754(3) 0.082(3) Uani 1 1 d . . .
O2 O 0.4329(3) 0.4058(3) 0.1366(4) 0.100(3) Uani 1 1 d . . .
O3 O 0.3025(3) 0.4303(3) 0.0396(3) 0.080(3) Uani 1 1 d . . .
C1 C 0.3146(4) 0.4663(4) 0.1666(4) 0.063(3) Uani 1 1 d . . .
C2 C 0.3866(5) 0.4001(4) 0.1414(4) 0.070(3) Uani 1 1 d . . .
C3 C 0.3063(4) 0.4144(4) 0.0832(5) 0.064(3) Uani 1 1 d . . .
C10C C 0.1765(6) 0.5123(4) 0.1320(7) 0.134(7) Uani 1 1 d . . .
H10A H 0.1798 0.5470 0.1171 0.200 Uiso 1 1 calc R . .
H10B H 0.2111 0.4976 0.1373 0.200 Uiso 1 1 calc R . .
H10C H 0.1583 0.5150 0.1640 0.200 Uiso 1 1 calc R . .
C10B C 0.0760(5) 0.4990(5) 0.0768(6) 0.090(4) Uani 1 1 d . . .
H10D H 0.0805 0.5341 0.0634 0.134 Uiso 1 1 calc R . .
H10E H 0.0557 0.5006 0.1077 0.134 Uiso 1 1 calc R . .
H10F H 0.0577 0.4775 0.0523 0.134 Uiso 1 1 calc R . .
C10A C 0.1741(6) 0.4693(7) 0.0283(7) 0.139(7) Uani 1 1 d . . .
H10G H 0.1778 0.5048 0.0157 0.208 Uiso 1 1 calc R . .
H10H H 0.1539 0.4486 0.0045 0.208 Uiso 1 1 calc R . .
H10I H 0.2086 0.4537 0.0325 0.208 Uiso 1 1 calc R . .
C11C C 0.0777(6) 0.4422(6) 0.2282(7) 0.141(7) Uani 1 1 d . . .
H11A H 0.0508 0.4427 0.2540 0.211 Uiso 1 1 calc R . .
H11B H 0.0771 0.4751 0.2097 0.211 Uiso 1 1 calc R . .
H11C H 0.1118 0.4377 0.2438 0.211 Uiso 1 1 calc R . .
C11B C 0.0624(4) 0.3295(5) 0.2229(6) 0.108(5) Uani 1 1 d . . .
H11D H 0.0350 0.3332 0.2481 0.162 Uiso 1 1 calc R . .
H11E H 0.0959 0.3242 0.2397 0.162 Uiso 1 1 calc R . .
H11F H 0.0548 0.2995 0.2016 0.162 Uiso 1 1 calc R . .
C11A C -0.0002(4) 0.3969(6) 0.1551(6) 0.111(5) Uani 1 1 d . . .
H11G H -0.0270 0.3978 0.1812 0.167 Uiso 1 1 calc R . .
H11H H -0.0072 0.3679 0.1323 0.167 Uiso 1 1 calc R . .
H11I H -0.0007 0.4296 0.1364 0.167 Uiso 1 1 calc R . .
C12B C 0.0474(5) 0.3585(6) 0.0231(5) 0.116(6) Uani 1 1 d . . .
H12A H 0.0372 0.3348 -0.0039 0.174 Uiso 1 1 calc R . .
H12B H 0.0570 0.3922 0.0088 0.174 Uiso 1 1 calc R . .
H12C H 0.0183 0.3630 0.0463 0.174 Uiso 1 1 calc R . .
C12A C 0.0841(6) 0.2668(5) 0.0839(6) 0.121(6) Uani 1 1 d . . .
H12D H 0.0728 0.2436 0.0569 0.182 Uiso 1 1 calc R . .
H12E H 0.0555 0.2719 0.1075 0.182 Uiso 1 1 calc R . .
H12F H 0.1138 0.2515 0.1013 0.182 Uiso 1 1 calc R . .
C12C C 0.1570(5) 0.3227(7) 0.0086(6) 0.130(7) Uani 1 1 d . . .
H12G H 0.1449 0.2997 -0.0181 0.195 Uiso 1 1 calc R . .
H12H H 0.1876 0.3074 0.0247 0.195 Uiso 1 1 calc R . .
H12I H 0.1662 0.3567 -0.0055 0.195 Uiso 1 1 calc R . .
C20C C 0.3850(6) 0.2098(5) 0.0413(6) 0.130(7) Uani 1 1 d . . .
H20A H 0.4172 0.2103 0.0218 0.195 Uiso 1 1 calc R . .
H20B H 0.3835 0.2407 0.0627 0.195 Uiso 1 1 calc R . .
H20C H 0.3551 0.2098 0.0185 0.195 Uiso 1 1 calc R . .
C20B C 0.3897(6) 0.0937(5) 0.0391(6) 0.116(6) Uani 1 1 d . . .
H20D H 0.4214 0.0968 0.0190 0.174 Uiso 1 1 calc R . .
H20E H 0.3595 0.0915 0.0168 0.174 Uiso 1 1 calc R . .
H20F H 0.3916 0.0622 0.0596 0.174 Uiso 1 1 calc R . .
C20A C 0.4423(5) 0.1543(5) 0.1208(6) 0.110(6) Uani 1 1 d . . .
H20G H 0.4734 0.1568 0.0998 0.166 Uiso 1 1 calc R . .
H20H H 0.4442 0.1228 0.1414 0.166 Uiso 1 1 calc R . .
H20I H 0.4401 0.1848 0.1426 0.166 Uiso 1 1 calc R . .
C21A C 0.1764(5) 0.1240(5) 0.1109(7) 0.138(8) Uani 1 1 d . . .
H21A H 0.1485 0.1131 0.0882 0.206 Uiso 1 1 calc R . .
H21B H 0.1701 0.1599 0.1216 0.206 Uiso 1 1 calc R . .
H21C H 0.1769 0.1011 0.1402 0.206 Uiso 1 1 calc R . .
C21C C 0.2446(6) 0.0531(5) 0.0559(6) 0.112(5) Uani 1 1 d . . .
H21D H 0.2144 0.0440 0.0354 0.169 Uiso 1 1 calc R . .
H21E H 0.2470 0.0291 0.0843 0.169 Uiso 1 1 calc R . .
H21F H 0.2762 0.0506 0.0357 0.169 Uiso 1 1 calc R . .
C21B C 0.2384(10) 0.1654(5) 0.0231(7) 0.205(12) Uani 1 1 d . . .
H21G H 0.2094 0.1568 0.0008 0.307 Uiso 1 1 calc R . .
H21H H 0.2713 0.1611 0.0051 0.307 Uiso 1 1 calc R . .
H21I H 0.2351 0.2015 0.0344 0.307 Uiso 1 1 calc R . .
C22A C 0.2662(5) 0.0867(5) 0.2365(5) 0.099(5) Uani 1 1 d . . .
H22A H 0.2738 0.0647 0.2654 0.148 Uiso 1 1 calc R . .
H22B H 0.2382 0.0710 0.2168 0.148 Uiso 1 1 calc R . .
H22C H 0.2553 0.1212 0.2479 0.148 Uiso 1 1 calc R . .
C22C C 0.3745(5) 0.1193(5) 0.2393(6) 0.097(5) Uani 1 1 d . . .
H22D H 0.3797 0.0960 0.2678 0.146 Uiso 1 1 calc R . .
H22E H 0.3640 0.1537 0.2513 0.146 Uiso 1 1 calc R . .
H22F H 0.4071 0.1223 0.2204 0.146 Uiso 1 1 calc R . .
C22B C 0.3440(5) 0.0276(4) 0.1757(6) 0.100(5) Uani 1 1 d . . .
H22G H 0.3510 0.0049 0.2043 0.151 Uiso 1 1 calc R . .
H22H H 0.3756 0.0311 0.1555 0.151 Uiso 1 1 calc R . .
H22I H 0.3163 0.0125 0.1553 0.151 Uiso 1 1 calc R . .
C30B C 0.4737(8) 0.3067(12) 0.3044(11) 0.109(10) Uiso 0.50 1 d PD A 1
H30A H 0.4989 0.2794 0.3126 0.164 Uiso 0.50 1 calc PR A 1
H30B H 0.4885 0.3407 0.3127 0.164 Uiso 0.50 1 calc PR A 1
H30C H 0.4657 0.3054 0.2686 0.164 Uiso 0.50 1 calc PR A 1
C30A C 0.3925(16) 0.2286(8) 0.3297(17) 0.164(17) Uiso 0.50 1 d PD A 1
H30D H 0.4207 0.2049 0.3389 0.246 Uiso 0.50 1 calc PR A 1
H30E H 0.3842 0.2242 0.2942 0.246 Uiso 0.50 1 calc PR A 1
H30F H 0.3617 0.2207 0.3499 0.246 Uiso 0.50 1 calc PR A 1
C30C C 0.4307(12) 0.2942(12) 0.4082(6) 0.103(11) Uiso 0.50 1 d PD A 1
H30G H 0.4557 0.2660 0.4138 0.154 Uiso 0.50 1 calc PR A 1
H30H H 0.3995 0.2879 0.4283 0.154 Uiso 0.50 1 calc PR A 1
H30I H 0.4463 0.3274 0.4180 0.154 Uiso 0.50 1 calc PR A 1
C31C C 0.3480(15) 0.4927(14) 0.2965(17) 0.14(2) Uiso 0.50 1 d PD A 1
H31A H 0.3658 0.5262 0.2937 0.207 Uiso 0.50 1 calc PR A 1
H31B H 0.3205 0.4952 0.3218 0.207 Uiso 0.50 1 calc PR A 1
H31C H 0.3326 0.4835 0.2642 0.207 Uiso 0.50 1 calc PR A 1
C31B C 0.4477(15) 0.4346(18) 0.2684(15) 0.19(2) Uiso 0.50 1 d PD A 1
H31D H 0.4660 0.4677 0.2646 0.290 Uiso 0.50 1 calc PR A 1
H31E H 0.4325 0.4245 0.2362 0.290 Uiso 0.50 1 calc PR A 1
H31F H 0.4722 0.4078 0.2794 0.290 Uiso 0.50 1 calc PR A 1
C31A C 0.4194(10) 0.4647(10) 0.3765(7) 0.089(8) Uiso 0.50 1 d PD A 1
H31G H 0.4370 0.4982 0.3723 0.133 Uiso 0.50 1 calc PR A 1
H31H H 0.4439 0.4393 0.3902 0.133 Uiso 0.50 1 calc PR A 1
H31I H 0.3901 0.4688 0.3995 0.133 Uiso 0.50 1 calc PR A 1
C30D C 0.3780(13) 0.2357(10) 0.3611(14) 0.126(12) Uiso 0.50 1 d PD A 2
H30J H 0.4034 0.2086 0.3691 0.188 Uiso 0.50 1 calc PR A 2
H30K H 0.3555 0.2238 0.3338 0.188 Uiso 0.50 1 calc PR A 2
H30L H 0.3568 0.2431 0.3907 0.188 Uiso 0.50 1 calc PR A 2
C30E C 0.4460(10) 0.2697(10) 0.2850(8) 0.100(9) Uiso 0.50 1 d PD A 2
H30M H 0.4706 0.2426 0.2952 0.150 Uiso 0.50 1 calc PR A 2
H30N H 0.4647 0.2976 0.2678 0.150 Uiso 0.50 1 calc PR A 2
H30O H 0.4201 0.2548 0.2623 0.150 Uiso 0.50 1 calc PR A 2
C30F C 0.4498(11) 0.3124(13) 0.3988(9) 0.104(11) Uiso 0.50 1 d PD A 2
H30P H 0.4746 0.2845 0.4060 0.157 Uiso 0.50 1 calc PR A 2
H30Q H 0.4256 0.3160 0.4269 0.157 Uiso 0.50 1 calc PR A 2
H30R H 0.4686 0.3451 0.3939 0.157 Uiso 0.50 1 calc PR A 2
C31D C 0.4474(9) 0.4436(11) 0.3637(9) 0.097(9) Uiso 0.50 1 d PD A 2
H31J H 0.4659 0.4768 0.3618 0.145 Uiso 0.50 1 calc PR A 2
H31K H 0.4718 0.4150 0.3580 0.145 Uiso 0.50 1 calc PR A 2
H31L H 0.4317 0.4399 0.3969 0.145 Uiso 0.50 1 calc PR A 2
C31E C 0.4338(8) 0.4500(9) 0.2565(7) 0.054(6) Uiso 0.50 1 d PD A 2
H31M H 0.4504 0.4843 0.2565 0.081 Uiso 0.50 1 calc PR A 2
H31N H 0.4106 0.4471 0.2276 0.081 Uiso 0.50 1 calc PR A 2
H31O H 0.4606 0.4230 0.2547 0.081 Uiso 0.50 1 calc PR A 2
C31F C 0.3475(10) 0.4965(9) 0.3137(13) 0.063(9) Uiso 0.50 1 d PD A 2
H31P H 0.3661 0.5296 0.3108 0.094 Uiso 0.50 1 calc PR A 2
H31Q H 0.3269 0.4964 0.3445 0.094 Uiso 0.50 1 calc PR A 2
H31R H 0.3244 0.4923 0.2848 0.094 Uiso 0.50 1 calc PR A 2
C32C C 0.2635(5) 0.3021(5) 0.3982(4) 0.086(4) Uani 1 1 d . A .
H32A H 0.2375 0.3044 0.4249 0.129 Uiso 1 1 calc R . .
H32B H 0.2914 0.2785 0.4085 0.129 Uiso 1 1 calc R . .
H32C H 0.2471 0.2888 0.3677 0.129 Uiso 1 1 calc R . .
C32B C 0.3202(6) 0.3924(6) 0.4430(4) 0.105(4) Uani 1 1 d . A .
H32D H 0.2940 0.3944 0.4695 0.157 Uiso 1 1 calc R . .
H32E H 0.3339 0.4273 0.4363 0.157 Uiso 1 1 calc R . .
H32F H 0.3486 0.3696 0.4536 0.157 Uiso 1 1 calc R . .
C32A C 0.2360(5) 0.4112(4) 0.3709(5) 0.085(4) Uani 1 1 d . A .
H32G H 0.2112 0.4117 0.3987 0.127 Uiso 1 1 calc R . .
H32H H 0.2184 0.3990 0.3405 0.127 Uiso 1 1 calc R . .
H32I H 0.2496 0.4463 0.3653 0.127 Uiso 1 1 calc R . .
C100 C 0.3032(6) 0.4256(7) -0.2034(5) 0.113(6) Uani 1 1 d . . .
H10J H 0.3061 0.4451 -0.2352 0.136 Uiso 1 1 calc R . .
H10K H 0.2771 0.3979 -0.2088 0.136 Uiso 1 1 calc R . .
C101 C 0.2838(6) 0.4581(7) -0.1692(6) 0.125(7) Uani 1 1 d . . .
H10L H 0.2468 0.4640 -0.1774 0.150 Uiso 1 1 calc R . .
H10M H 0.3019 0.4918 -0.1730 0.150 Uiso 1 1 calc R . .
C102 C 0.2416(5) 0.4165(6) -0.1017(8) 0.145(8) Uani 1 1 d . . .
H10N H 0.2447 0.4066 -0.0664 0.218 Uiso 1 1 calc R . .
H10O H 0.2375 0.3852 -0.1222 0.218 Uiso 1 1 calc R . .
H10P H 0.2113 0.4391 -0.1060 0.218 Uiso 1 1 calc R . .
C103 C 0.2898(5) 0.4893(6) -0.0861(6) 0.109(5) Uani 1 1 d . . .
H10Q H 0.2915 0.4794 -0.0508 0.164 Uiso 1 1 calc R . .
H10R H 0.2589 0.5108 -0.0918 0.164 Uiso 1 1 calc R . .
H10S H 0.3209 0.5091 -0.0950 0.164 Uiso 1 1 calc R . .
C104 C 0.3970(5) 0.4311(5) -0.2150(5) 0.094(4) Uani 1 1 d . . .
H10T H 0.3982 0.4652 -0.1987 0.141 Uiso 1 1 calc R . .
H10U H 0.3923 0.4356 -0.2511 0.141 Uiso 1 1 calc R . .
H10V H 0.4295 0.4124 -0.2086 0.141 Uiso 1 1 calc R . .
C105 C 0.3544(6) 0.3521(5) -0.2203(5) 0.107(5) Uani 1 1 d . . .
H10W H 0.3880 0.3353 -0.2141 0.161 Uiso 1 1 calc R . .
H10$ H 0.3501 0.3581 -0.2562 0.161 Uiso 1 1 calc R . .
H10 H 0.3263 0.3296 -0.2082 0.161 Uiso 1 1 calc R . .
C200 C 0.3925(9) 0.3379(9) -0.0355(9) 0.065(6) Uiso 0.50 1 d P B 1
H20J H 0.3733 0.3595 -0.0110 0.078 Uiso 0.50 1 calc PR B 1
H20K H 0.4046 0.3061 -0.0183 0.078 Uiso 0.50 1 calc PR B 1
C201 C 0.4386(8) 0.3679(7) -0.0556(9) 0.048(5) Uiso 0.50 1 d P B 1
H20L H 0.4644 0.3734 -0.0287 0.058 Uiso 0.50 1 calc PR B 1
H20M H 0.4555 0.3479 -0.0828 0.058 Uiso 0.50 1 calc PR B 1
C210 C 0.4112(8) 0.3182(9) -0.0632(9) 0.059(6) Uiso 0.50 1 d P B 2
H21J H 0.4351 0.3171 -0.0921 0.071 Uiso 0.50 1 calc PR B 2
H21K H 0.4166 0.2870 -0.0422 0.071 Uiso 0.50 1 calc PR B 2
C211 C 0.4178(11) 0.3672(9) -0.0336(9) 0.060(6) Uiso 0.50 1 d P B 2
H21L H 0.4500 0.3656 -0.0135 0.072 Uiso 0.50 1 calc PR B 2
H21M H 0.3880 0.3720 -0.0106 0.072 Uiso 0.50 1 calc PR B 2
C203 C 0.3624(6) 0.2790(5) -0.1104(6) 0.115(6) Uani 1 1 d . B .
H20N H 0.3924 0.2844 -0.1324 0.173 Uiso 1 1 calc R . .
H20O H 0.3311 0.2739 -0.1307 0.173 Uiso 1 1 calc R . .
H20P H 0.3683 0.2483 -0.0896 0.173 Uiso 1 1 calc R . .
C204 C 0.3130(5) 0.3157(5) -0.0460(5) 0.092(4) Uani 1 1 d . B .
H20Q H 0.3101 0.3460 -0.0239 0.138 Uiso 1 1 calc R . .
H20R H 0.3189 0.2844 -0.0258 0.138 Uiso 1 1 calc R . .
H20S H 0.2809 0.3117 -0.0652 0.138 Uiso 1 1 calc R . .
C205 C 0.4660(4) 0.4296(5) -0.1040(5) 0.096(5) Uani 1 1 d . B .
H20T H 0.4724 0.4015 -0.1280 0.144 Uiso 1 1 calc R . .
H20U H 0.4962 0.4335 -0.0821 0.144 Uiso 1 1 calc R . .
H20V H 0.4600 0.4621 -0.1221 0.144 Uiso 1 1 calc R . .
C206 C 0.4122(4) 0.4598(4) -0.0399(4) 0.064(3) Uani 1 1 d . B .
H20W H 0.3814 0.4525 -0.0196 0.096 Uiso 1 1 calc R . .
H20$ H 0.4070 0.4920 -0.0587 0.096 Uiso 1 1 calc R . .
H20 H 0.4425 0.4635 -0.0180 0.096 Uiso 1 1 calc R . .
C300 C 0.5000 0.0000 0.1160(10) 0.125(9) Uani 1 2 d S . .
H30S H 0.4763 0.0197 0.1382 0.150 Uiso 0.50 1 calc PR . .
H30T H 0.5237 -0.0197 0.1382 0.150 Uiso 0.50 1 calc PR . .
C301 C 0.5323(10) 0.0388(8) 0.0904(10) 0.191(13) Uani 1 1 d . . .
H30U H 0.5089 0.0592 0.0687 0.230 Uiso 1 1 calc R . .
H30V H 0.5560 0.0194 0.0680 0.230 Uiso 1 1 calc R . .
C302 C 0.5663(9) 0.0785(9) 0.1194(12) 0.213(14) Uani 1 1 d . . .
H30W H 0.5849 0.1007 0.0956 0.320 Uiso 1 1 calc R . .
H30$ H 0.5914 0.0598 0.1403 0.320 Uiso 1 1 calc R . .
H30 H 0.5439 0.1000 0.1407 0.320 Uiso 1 1 calc R . .
N1 N 0.2868(4) 0.4433(5) -0.1166(5) 0.081(3) Uani 1 1 d . . .
N2 N 0.3526(3) 0.4006(3) -0.1945(3) 0.055(2) Uani 1 1 d . . .
N3 N 0.3558(4) 0.3230(4) -0.0795(4) 0.073(3) Uani 1 1 d . . .
N4 N 0.4208(3) 0.4173(3) -0.0744(4) 0.064(3) Uani 1 1 d . . .
Li1 Li 0.3543(6) 0.3948(7) -0.1159(6) 0.049(4) Uani 1 1 d . B .

loop_
_atom_site_aniso_label
_atom_site_aniso_U_11
_atom_site_aniso_U_22
_atom_site_aniso_U_33
_atom_site_aniso_U_23
_atom_site_aniso_U_13
_atom_site_aniso_U_12
W1 0.0416(2) 0.0339(2) 0.0499(2) 0.0061(2) 0.0113(2) 0.00105(16)
Ge2 0.0417(5) 0.0385(5) 0.0487(7) 0.0033(5) 0.0069(5) 0.0001(4)
Ge1 0.0680(7) 0.0380(5) 0.0657(8) 0.0025(6) 0.0132(7) 0.0004(5)
Ge3 0.0463(6) 0.0381(5) 0.0470(7) 0.0058(5) 0.0069(6) 0.0016(4)
Ge4 0.0544(6) 0.0380(5) 0.0460(7) 0.0021(5) 0.0114(5) 0.0020(5)
Ge6 0.0444(6) 0.0371(5) 0.0488(7) 0.0008(5) 0.0099(5) 0.0021(4)
Ge5 0.0458(6) 0.0383(6) 0.0582(7) 0.0032(5) 0.0111(5) 0.0077(4)
Ge7 0.0528(7) 0.0404(6) 0.0605(7) 0.0016(5) 0.0110(6) -0.0098(5)
Ge9 0.0504(6) 0.0439(6) 0.0519(7) 0.0033(6) 0.0163(6) -0.0035(5)
Ge8 0.0654(7) 0.0371(5) 0.0528(7) 0.0095(6) 0.0102(6) -0.0013(5)
Si2 0.0377(14) 0.0494(16) 0.0501(19) -0.0010(14) 0.0035(13) 0.0018(12)
Si1 0.080(2) 0.0302(14) 0.055(2) 0.0037(14) 0.0132(17) 0.0040(15)
Si3 0.0562(17) 0.0557(17) 0.0464(18) 0.0034(15) 0.0003(15) 0.0101(14)
Si10 0.0475(18) 0.066(2) 0.092(3) 0.028(2) 0.0012(19) 0.0058(16)
Si11 0.0490(17) 0.068(2) 0.070(2) 0.0034(19) 0.0154(16) 0.0050(15)
Si12 0.069(2) 0.096(3) 0.082(3) -0.030(2) -0.013(2) 0.000(2)
Si20 0.123(3) 0.050(2) 0.107(3) 0.018(2) 0.056(3) 0.020(2)
Si21 0.128(3) 0.055(2) 0.100(3) -0.009(2) -0.051(3) 0.005(2)
Si22 0.067(2) 0.0457(18) 0.070(2) 0.0114(16) 0.0038(18) 0.0069(14)
Si30 0.111(3) 0.114(3) 0.067(3) 0.004(3) -0.015(2) 0.064(2)
Si31 0.076(2) 0.087(2) 0.075(3) 0.000(2) -0.006(2) -0.027(2)
Si32 0.081(2) 0.0593(19) 0.052(2) -0.0008(16) 0.0105(18) -0.0004(16)
O1 0.102(6) 0.039(4) 0.105(7) -0.011(4) 0.052(5) -0.014(4)
O2 0.052(5) 0.075(5) 0.173(11) 0.031(6) 0.034(6) -0.009(4)
O3 0.104(7) 0.070(5) 0.066(6) 0.010(5) 0.025(5) -0.008(5)
C1 0.055(6) 0.071(7) 0.062(8) 0.019(6) 0.021(6) 0.010(6)
C2 0.099(9) 0.048(6) 0.064(9) 0.019(6) 0.029(7) 0.004(6)
C3 0.049(6) 0.050(6) 0.092(10) -0.006(7) 0.014(7) 0.000(5)
C10C 0.139(13) 0.045(7) 0.22(2) 0.041(10) -0.067(13) -0.033(8)
C10B 0.077(9) 0.084(9) 0.107(12) 0.015(8) 0.013(8) 0.026(7)
C10A 0.097(12) 0.165(16) 0.154(17) 0.064(14) 0.047(11) 0.030(10)
C11C 0.106(11) 0.175(16) 0.142(16) -0.095(13) 0.056(11) -0.020(11)
C11B 0.065(8) 0.128(12) 0.130(14) 0.058(10) 0.052(8) 0.029(8)
C11A 0.057(7) 0.173(14) 0.103(12) 0.065(12) 0.006(8) 0.019(8)
C12B 0.104(11) 0.161(14) 0.083(11) -0.028(11) -0.038(9) 0.028(10)
C12A 0.130(13) 0.080(10) 0.154(16) -0.012(10) -0.041(12) -0.022(9)
C12C 0.085(10) 0.212(19) 0.092(12) -0.073(13) -0.002(9) -0.014(11)
C20C 0.149(14) 0.081(10) 0.160(16) 0.043(10) 0.097(13) 0.033(9)
C20B 0.159(14) 0.082(10) 0.108(13) 0.006(9) 0.062(12) 0.018(9)
C20A 0.069(9) 0.075(9) 0.187(18) 0.034(10) 0.048(10) 0.003(7)
C21A 0.076(10) 0.074(9) 0.26(2) -0.063(11) -0.074(12) 0.002(7)
C21C 0.152(14) 0.084(10) 0.101(12) -0.037(9) -0.038(11) 0.010(9)
C21B 0.42(3) 0.072(10) 0.127(16) -0.004(10) -0.17(2) 0.005(15)
C22A 0.123(11) 0.077(8) 0.097(11) 0.054(8) 0.017(9) 0.002(8)
C22C 0.099(10) 0.080(9) 0.112(13) 0.015(9) -0.026(9) 0.002(7)
C22B 0.134(11) 0.037(6) 0.130(13) 0.011(7) 0.021(10) 0.021(7)
C32C 0.108(10) 0.091(9) 0.060(8) 0.005(7) 0.029(8) -0.013(8)
C32B 0.119(12) 0.125(12) 0.070(9) -0.010(9) 0.012(9) -0.017(10)
C32A 0.095(9) 0.083(9) 0.076(9) -0.023(7) 0.018(8) 0.021(7)
C100 0.105(12) 0.167(15) 0.067(10) 0.015(10) -0.012(9) 0.056(11)
C101 0.125(13) 0.173(16) 0.077(12) -0.012(11) -0.024(10) 0.096(12)
C102 0.061(10) 0.141(14) 0.23(2) 0.045(15) -0.018(12) 0.031(10)
C103 0.092(11) 0.122(12) 0.114(14) 0.029(11) -0.002(10) 0.047(9)
C104 0.094(10) 0.123(11) 0.064(9) 0.013(8) 0.023(8) 0.000(9)
C105 0.138(13) 0.099(11) 0.084(11) -0.003(9) -0.036(10) -0.007(9)
C203 0.124(12) 0.072(9) 0.149(15) 0.038(10) 0.053(11) 0.028(9)
C204 0.111(10) 0.074(8) 0.090(10) 0.012(8) 0.027(9) 0.002(8)
C205 0.041(7) 0.147(12) 0.100(11) -0.075(10) -0.002(7) 0.006(7)
C206 0.054(7) 0.076(8) 0.062(8) -0.027(7) -0.004(6) 0.002(6)
C300 0.13(2) 0.13(2) 0.11(2) 0.000 0.000 0.074(17)
C301 0.27(4) 0.14(2) 0.16(3) 0.076(18) 0.05(2) 0.11(2)
C302 0.17(2) 0.19(3) 0.28(4) 0.07(2) 0.02(2) 0.085(19)
N1 0.047(6) 0.120(9) 0.076(9) 0.006(7) 0.014(6) 0.026(6)
N2 0.064(6) 0.056(6) 0.047(6) -0.007(5) -0.009(5) 0.004(5)
N3 0.053(6) 0.068(7) 0.098(9) 0.037(6) -0.010(6) -0.013(5)
N4 0.045(5) 0.057(6) 0.091(8) -0.022(5) -0.022(5) 0.010(4)
Li1 0.031(8) 0.064(11) 0.052(11) -0.008(9) 0.006(8) -0.010(8)

loop_
_atom_type_symbol
_atom_type_description
_atom_type_scat_dispersion_real
_atom_type_scat_dispersion_imag
_atom_type_scat_source
C C 0.0033 0.0016 'International Tables Vol C Tables 4.2.6.8 and 6.1.1.4'
H H 0.0000 0.0000 'International Tables Vol C Tables 4.2.6.8 and 6.1.1.4'
N N 0.0061 0.0033 'International Tables Vol C Tables 4.2.6.8 and 6.1.1.4'
O O 0.0106 0.0060 'International Tables Vol C Tables 4.2.6.8 and 6.1.1.4'
Si Si 0.0817 0.0704 'International Tables Vol C Tables 4.2.6.8 and 6.1.1.4'
Ge Ge 0.1547 1.8001 'International Tables Vol C Tables 4.2.6.8 and 6.1.1.4'
W W -0.8490 6.8722 'International Tables Vol C Tables 4.2.6.8 and 6.1.1.4'
Li Li -0.0003 0.0001 'International Tables Vol C Tables 4.2.6.8 and 6.1.1.4'

loop_
_geom_angle_atom_site_label_1
_geom_angle_atom_site_label_2
_geom_angle_atom_site_label_3
_geom_angle
_geom_angle_site_symmetry_1
_geom_angle_site_symmetry_3
_geom_angle_publ_flag
C3 W1 C2 87.3(5) . . ?
C3 W1 C1 86.8(4) . . ?
C2 W1 C1 85.7(4) . . ?
C3 W1 Ge5 119.9(3) . . ?
C2 W1 Ge5 72.3(3) . . ?
C1 W1 Ge5 143.5(3) . . ?
C3 W1 Ge4 74.6(3) . . ?
C2 W1 Ge4 110.4(3) . . ?
C1 W1 Ge4 154.3(3) . . ?
Ge5 W1 Ge4 62.15(3) . . ?
C3 W1 Ge6 124.7(3) . . ?
C2 W1 Ge6 135.5(4) . . ?
C1 W1 Ge6 68.5(3) . . ?
Ge5 W1 Ge6 107.61(3) . . ?
Ge4 W1 Ge6 107.75(3) . . ?
C3 W1 Ge2 93.9(3) . . ?
C2 W1 Ge2 164.6(3) . . ?
C1 W1 Ge2 109.7(3) . . ?
Ge5 W1 Ge2 93.92(3) . . ?
Ge4 W1 Ge2 55.50(3) . . ?
Ge6 W1 Ge2 54.48(3) . . ?
C3 W1 Ge3 167.6(3) . . ?
C2 W1 Ge3 100.7(3) . . ?
C1 W1 Ge3 103.1(3) . . ?
Ge5 W1 Ge3 55.19(3) . . ?
Ge4 W1 Ge3 93.67(3) . . ?
Ge6 W1 Ge3 54.56(3) . . ?
Ge2 W1 Ge3 75.88(3) . . ?
Si2 Ge2 Ge6 111.46(8) . . ?
Si2 Ge2 Ge4 119.96(9) . . ?
Ge6 Ge2 Ge4 119.68(5) . . ?
Si2 Ge2 Ge7 106.00(8) . . ?
Ge6 Ge2 Ge7 118.75(6) . . ?
Ge4 Ge2 Ge7 75.49(4) . . ?
Si2 Ge2 Ge9 115.64(8) . . ?
Ge6 Ge2 Ge9 62.33(4) . . ?
Ge4 Ge2 Ge9 114.65(5) . . ?
Ge7 Ge2 Ge9 58.22(4) . . ?
Si2 Ge2 W1 132.82(8) . . ?
Ge6 Ge2 W1 61.67(3) . . ?
Ge4 Ge2 W1 60.84(3) . . ?
Ge7 Ge2 W1 118.03(4) . . ?
Ge9 Ge2 W1 101.95(4) . . ?
Si1 Ge1 Ge8 121.18(9) . . ?
Si1 Ge1 Ge7 121.91(9) . . ?
Ge8 Ge1 Ge7 67.83(5) . . ?
Si1 Ge1 Ge4 124.11(9) . . ?
Ge8 Ge1 Ge4 114.70(5) . . ?
Ge7 Ge1 Ge4 77.90(4) . . ?
Si1 Ge1 Ge5 123.96(9) . . ?
Ge8 Ge1 Ge5 78.09(5) . . ?
Ge7 Ge1 Ge5 114.12(5) . . ?
Ge4 Ge1 Ge5 67.65(4) . . ?
Si3 Ge3 Ge6 111.16(8) . . ?
Si3 Ge3 Ge5 120.33(8) . . ?
Ge6 Ge3 Ge5 119.06(5) . . ?
Si3 Ge3 Ge8 106.34(8) . . ?
Ge6 Ge3 Ge8 119.05(5) . . ?
Ge5 Ge3 Ge8 75.87(4) . . ?
Si3 Ge3 Ge9 115.27(8) . . ?
Ge6 Ge3 Ge9 62.55(4) . . ?
Ge5 Ge3 Ge9 115.20(5) . . ?
Ge8 Ge3 Ge9 58.46(4) . . ?
Si3 Ge3 W1 132.57(8) . . ?
Ge6 Ge3 W1 61.25(3) . . ?
Ge5 Ge3 W1 60.48(3) . . ?
Ge8 Ge3 W1 118.05(5) . . ?
Ge9 Ge3 W1 102.12(4) . . ?
Ge1 Ge4 Ge2 96.16(5) . . ?
Ge1 Ge4 W1 107.66(5) . . ?
Ge2 Ge4 W1 63.65(3) . . ?
Ge1 Ge4 Ge5 56.25(4) . . ?
Ge2 Ge4 Ge5 96.91(5) . . ?
W1 Ge4 Ge5 58.80(3) . . ?
Ge2 Ge6 Ge3 85.50(4) . . ?
Ge2 Ge6 Ge9 62.17(4) . . ?
Ge3 Ge6 Ge9 61.36(4) . . ?
Ge2 Ge6 W1 63.85(3) . . ?
Ge3 Ge6 W1 64.19(3) . . ?
Ge9 Ge6 W1 103.27(4) . . ?
Ge1 Ge5 Ge3 95.96(5) . . ?
Ge1 Ge5 W1 107.74(4) . . ?
Ge3 Ge5 W1 64.33(3) . . ?
Ge1 Ge5 Ge4 56.10(4) . . ?
Ge3 Ge5 Ge4 97.42(5) . . ?
W1 Ge5 Ge4 59.05(3) . . ?
Ge1 Ge7 Ge9 105.17(5) . . ?
Ge1 Ge7 Ge2 96.26(4) . . ?
Ge9 Ge7 Ge2 63.48(4) . . ?
Ge1 Ge7 Ge8 56.05(4) . . ?
Ge9 Ge7 Ge8 57.21(4) . . ?
Ge2 Ge7 Ge8 97.62(4) . . ?
Ge8 Ge9 Ge7 65.43(4) . . ?
Ge8 Ge9 Ge3 58.65(4) . . ?
Ge7 Ge9 Ge3 99.51(5) . . ?
Ge8 Ge9 Ge2 99.59(5) . . ?
Ge7 Ge9 Ge2 58.30(4) . . ?
Ge3 Ge9 Ge2 79.17(4) . . ?
Ge8 Ge9 Ge6 113.00(5) . . ?
Ge7 Ge9 Ge6 112.22(5) . . ?
Ge3 Ge9 Ge6 56.09(3) . . ?
Ge2 Ge9 Ge6 55.51(4) . . ?
Ge1 Ge8 Ge9 105.35(6) . . ?
Ge1 Ge8 Ge3 96.07(5) . . ?
Ge9 Ge8 Ge3 62.88(4) . . ?
Ge1 Ge8 Ge7 56.11(4) . . ?
Ge9 Ge8 Ge7 57.37(4) . . ?
Ge3 Ge8 Ge7 97.03(5) . . ?
Si12 Si2 Si10 108.32(18) . . ?
Si12 Si2 Si11 109.64(17) . . ?
Si10 Si2 Si11 108.37(16) . . ?
Si12 Si2 Ge2 110.35(14) . . ?
Si10 Si2 Ge2 109.95(13) . . ?
Si11 Si2 Ge2 110.17(15) . . ?
Si21 Si1 Si22 115.51(17) . . ?
Si21 Si1 Si20 110.4(2) . . ?
Si22 Si1 Si20 109.65(18) . . ?
Si21 Si1 Ge1 106.02(15) . . ?
Si22 Si1 Ge1 108.22(15) . . ?
Si20 Si1 Ge1 106.64(14) . . ?
Si30 Si3 Si31 109.85(18) . . ?
Si30 Si3 Si32 109.18(18) . . ?
Si31 Si3 Si32 108.96(17) . . ?
Si30 Si3 Ge3 112.11(16) . . ?
Si31 Si3 Ge3 108.13(15) . . ?
Si32 Si3 Ge3 108.54(14) . . ?
C10C Si10 C10B 110.3(6) . . ?
C10C Si10 C10A 108.1(8) . . ?
C10B Si10 C10A 105.1(7) . . ?
C10C Si10 Si2 112.1(5) . . ?
C10B Si10 Si2 110.1(4) . . ?
C10A Si10 Si2 110.9(5) . . ?
C11B Si11 C11C 106.3(8) . . ?
C11B Si11 C11A 107.5(6) . . ?
C11C Si11 C11A 109.1(7) . . ?
C11B Si11 Si2 114.2(4) . . ?
C11C Si11 Si2 110.0(5) . . ?
C11A Si11 Si2 109.6(5) . . ?
C12B Si12 C12A 108.6(7) . . ?
C12B Si12 C12C 106.3(7) . . ?
C12A Si12 C12C 110.7(8) . . ?
C12B Si12 Si2 111.4(5) . . ?
C12A Si12 Si2 108.6(5) . . ?
C12C Si12 Si2 111.2(5) . . ?
C20C Si20 C20B 108.5(7) . . ?
C20C Si20 C20A 106.0(7) . . ?
C20B Si20 C20A 107.8(7) . . ?
C20C Si20 Si1 113.0(5) . . ?
C20B Si20 Si1 110.5(5) . . ?
C20A Si20 Si1 110.8(5) . . ?
C21A Si21 C21C 107.5(7) . . ?
C21A Si21 C21B 110.8(9) . . ?
C21C Si21 C21B 107.6(7) . . ?
C21A Si21 Si1 113.5(5) . . ?
C21C Si21 Si1 111.7(5) . . ?
C21B Si21 Si1 105.7(6) . . ?
C22A Si22 C22C 106.3(7) . . ?
C22A Si22 C22B 109.9(6) . . ?
C22C Si22 C22B 109.1(6) . . ?
C22A Si22 Si1 111.0(4) . . ?
C22C Si22 Si1 112.6(4) . . ?
C22B Si22 Si1 108.0(5) . . ?
C30A Si30 C30C 101.7(18) . . ?
C30A Si30 C30F 119.6(18) . . ?
C30C Si30 C30F 22.6(13) . . ?
C30A Si30 C30E 69.3(16) . . ?
C30C Si30 C30E 131.2(13) . . ?
C30F Si30 C30E 121.3(13) . . ?
C30A Si30 C30B 106.5(17) . . ?
C30C Si30 C30B 108.0(14) . . ?
C30F Si30 C30B 88.8(14) . . ?
C30E Si30 C30B 40.8(11) . . ?
C30A Si30 C30D 29.1(15) . . ?
C30C Si30 C30D 79.6(16) . . ?
C30F Si30 C30D 101.2(16) . . ?
C30E Si30 C30D 98.1(15) . . ?
C30B Si30 C30D 131.9(16) . . ?
C30A Si30 Si3 116.8(14) . . ?
C30C Si30 Si3 113.6(10) . . ?
C30F Si30 Si3 111.3(10) . . ?
C30E Si30 Si3 112.8(9) . . ?
C30B Si30 Si3 109.6(9) . . ?
C30D Si30 Si3 110.0(11) . . ?
C31A Si31 C31B 113.0(19) . . ?
C31A Si31 C31C 103.5(17) . . ?
C31B Si31 C31C 111(2) . . ?
C31A Si31 C31D 30.1(10) . . ?
C31B Si31 C31D 87.3(18) . . ?
C31C Si31 C31D 129.9(17) . . ?
C31A Si31 C31E 122.2(11) . . ?
C31B Si31 C31E 19.2(17) . . ?
C31C Si31 C31E 92.3(17) . . ?
C31D Si31 C31E 101.8(12) . . ?
C31A Si31 C31F 90.0(14) . . ?
C31B Si31 C31F 122.6(19) . . ?
C31C Si31 C31F 14(2) . . ?
C31D Si31 C31F 118.0(13) . . ?
C31E Si31 C31F 104.1(13) . . ?
C31A Si31 Si3 111.8(8) . . ?
C31B Si31 Si3 107.6(15) . . ?
C31C Si31 Si3 109.5(15) . . ?
C31D Si31 Si3 107.7(8) . . ?
C31E Si31 Si3 114.2(7) . . ?
C31F Si31 Si3 110.9(10) . . ?
C32C Si32 C32B 110.0(6) . . ?
C32C Si32 C32A 108.2(6) . . ?
C32B Si32 C32A 105.8(6) . . ?
C32C Si32 Si3 109.8(4) . . ?
C32B Si32 Si3 110.0(5) . . ?
C32A Si32 Si3 112.9(4) . . ?
O1 C1 W1 175.6(9) . . ?
O2 C2 W1 177.7(10) . . ?
O3 C3 W1 177.1(9) . . ?
C101 C100 N2 119.5(13) . . ?
C100 C101 N1 118.5(14) . . ?
C201 C200 N3 109.3(17) . . ?
C201 C200 Li1 74.6(12) . . ?
N3 C200 Li1 48.0(8) . . ?
N4 C201 C200 108.9(16) . . ?
N3 C210 C211 101.1(18) . . ?
C210 C211 N4 107.7(17) . . ?
C301 C300 C301 125(3) . 2_655 ?
C300 C301 C302 122(3) . . ?
C102 N1 C103 106.6(12) . . ?
C102 N1 C101 110.9(14) . . ?
C103 N1 C101 109.5(13) . . ?
C102 N1 Li1 112.5(10) . . ?
C103 N1 Li1 115.7(9) . . ?
C101 N1 Li1 101.7(9) . . ?
C105 N2 C100 109.7(11) . . ?
C105 N2 C104 104.9(10) . . ?
C100 N2 C104 112.3(10) . . ?
C105 N2 Li1 114.8(9) . . ?
C100 N2 Li1 102.4(9) . . ?
C104 N2 Li1 112.9(8) . . ?
C203 N3 C204 110.8(9) . . ?
C203 N3 C210 89.5(13) . . ?
C204 N3 C210 122.5(13) . . ?
C203 N3 C200 124.6(13) . . ?
C204 N3 C200 91.3(13) . . ?
C210 N3 C200 38.9(10) . . ?
C203 N3 Li1 116.0(10) . . ?
C204 N3 Li1 113.2(9) . . ?
C210 N3 Li1 103.1(10) . . ?
C200 N3 Li1 98.4(11) . . ?
C205 N4 C201 97.5(12) . . ?
C205 N4 C206 107.9(9) . . ?
C201 N4 C206 119.4(13) . . ?
C205 N4 C211 124.1(12) . . ?
C201 N4 C211 28.1(10) . . ?
C206 N4 C211 98.9(11) . . ?
C205 N4 Li1 115.0(9) . . ?
C201 N4 Li1 101.4(10) . . ?
C206 N4 Li1 114.6(8) . . ?
C211 N4 Li1 95.3(10) . . ?
N3 Li1 N2 121.9(9) . . ?
N3 Li1 N4 89.0(7) . . ?
N2 Li1 N4 121.3(8) . . ?
N3 Li1 N1 122.4(8) . . ?
N2 Li1 N1 86.2(8) . . ?
N4 Li1 N1 120.0(9) . . ?
N3 Li1 C200 33.6(6) . . ?
N2 Li1 C200 144.7(10) . . ?
N4 Li1 C200 56.9(7) . . ?
N1 Li1 C200 126.9(9) . . ?

loop_
_geom_bond_atom_site_label_1
_geom_bond_atom_site_label_2
_geom_bond_distance
_geom_bond_site_symmetry_2
_geom_bond_publ_flag
W1 C3 1.876(14) . ?
W1 C2 1.910(13) . ?
W1 C1 1.922(12) . ?
W1 Ge5 2.7267(11) . ?
W1 Ge4 2.7337(11) . ?
W1 Ge6 2.7506(11) . ?
W1 Ge2 2.8053(10) . ?
W1 Ge3 2.8243(12) . ?
Ge2 Si2 2.405(3) . ?
Ge2 Ge6 2.5435(15) . ?
Ge2 Ge4 2.5799(14) . ?
Ge2 Ge7 2.5948(13) . ?
Ge2 Ge9 2.7291(17) . ?
Ge1 Si1 2.379(3) . ?
Ge1 Ge8 2.5081(18) . ?
Ge1 Ge7 2.5097(15) . ?
Ge1 Ge4 2.5293(15) . ?
Ge1 Ge5 2.5339(14) . ?
Ge3 Si3 2.395(3) . ?
Ge3 Ge6 2.5558(14) . ?
Ge3 Ge5 2.5727(15) . ?
Ge3 Ge8 2.5934(14) . ?
Ge3 Ge9 2.7029(14) . ?
Ge4 Ge5 2.8186(16) . ?
Ge6 Ge9 2.7331(14) . ?
Ge7 Ge9 2.5927(16) . ?
Ge7 Ge8 2.7999(17) . ?
Ge9 Ge8 2.5882(14) . ?
Si2 Si12 2.349(5) . ?
Si2 Si10 2.354(4) . ?
Si2 Si11 2.364(4) . ?
Si1 Si21 2.331(5) . ?
Si1 Si22 2.335(4) . ?
Si1 Si20 2.344(5) . ?
Si3 Si30 2.337(4) . ?
Si3 Si31 2.346(4) . ?
Si3 Si32 2.355(4) . ?
Si10 C10C 1.819(14) . ?
Si10 C10B 1.833(11) . ?
Si10 C10A 1.870(16) . ?
Si11 C11B 1.820(12) . ?
Si11 C11C 1.842(14) . ?
Si11 C11A 1.881(11) . ?
Si12 C12B 1.838(13) . ?
Si12 C12A 1.875(14) . ?
Si12 C12C 1.899(14) . ?
Si20 C20C 1.834(13) . ?
Si20 C20B 1.853(13) . ?
Si20 C20A 1.871(15) . ?
Si21 C21A 1.783(16) . ?
Si21 C21C 1.848(12) . ?
Si21 C21B 1.901(17) . ?
Si22 C22A 1.799(12) . ?
Si22 C22C 1.841(13) . ?
Si22 C22B 1.859(11) . ?
Si30 C30A 1.849(16) . ?
Si30 C30C 1.849(15) . ?
Si30 C30F 1.855(15) . ?
Si30 C30E 1.860(15) . ?
Si30 C30B 1.867(15) . ?
Si30 C30D 1.879(15) . ?
Si31 C31A 1.847(15) . ?
Si31 C31B 1.848(16) . ?
Si31 C31C 1.861(16) . ?
Si31 C31D 1.862(15) . ?
Si31 C31E 1.868(14) . ?
Si31 C31F 1.874(13) . ?
Si32 C32C 1.827(11) . ?
Si32 C32B 1.831(13) . ?
Si32 C32A 1.859(11) . ?
O1 C1 1.208(11) . ?
O2 C2 1.209(12) . ?
O3 C3 1.239(13) . ?
C100 C101 1.337(17) . ?
C100 N2 1.445(14) . ?
C101 N1 1.460(17) . ?
C102 N1 1.410(17) . ?
C103 N1 1.441(17) . ?
C104 N2 1.490(14) . ?
C105 N2 1.426(15) . ?
C200 C201 1.52(3) . ?
C200 N3 1.56(3) . ?
C200 Li1 2.78(3) . ?
C201 N4 1.44(2) . ?
C210 N3 1.50(2) . ?
C210 C211 1.50(3) . ?
C211 N4 1.69(3) . ?
C203 N3 1.411(16) . ?
C204 N3 1.434(14) . ?
C205 N4 1.441(14) . ?
C206 N4 1.450(12) . ?
C300 C301 1.47(2) . ?
C300 C301 1.47(2) 2_655 ?
C301 C302 1.55(3) . ?
N1 Li1 2.139(18) . ?
N2 Li1 2.107(18) . ?
N3 Li1 2.088(19) . ?
N4 Li1 2.122(17) . ?
